data_4115011
loop_
_publ_author_name
'Victor C. Lau'
'Louise A. Berben'
'Jeffrey R. Long'

_publ_contact_author
;
        Jeffrey R. Long
        Department of Chemistry
        University of California, Berkeley
        United States of America
;
_publ_contact_author_email jlong@cchem.berkeley.edu
_publ_contact_author_fax '510 643-3832'
_publ_contact_author_phone '510 642-0860'
_publ_section_title
;
 [(Cyclen)4Ru4(pz)4]9+: A Creutz-Taube Square
;
_journal_name_full 'Journal of the American Chemical Society'
_journal_page_first 9042
_journal_page_last 9043
_journal_paper_doi 10.1021/ja027114q
_journal_volume 124
_journal_year 2002
_chemical_compound_source synthetic
_chemical_formula_structural
;
 [(C8H20N4)4RU4(C4H4N2)4]CL9-24(H2O)
;
_chemical_formula_sum 'C48 H144 Cl9 N24 O24 Ru4'
_chemical_formula_weight 2165.20
_chemical_name_systematic
; 
 ? 
;
_space_group_IT_number 70
_symmetry_cell_setting orthorhombic
_symmetry_Int_Tables_number 70
_symmetry_space_group_name_Hall '-F 2uv 2vw'
_symmetry_space_group_name_H-M 'F d d d :2'
_atom_sites_solution_hydrogens geom
_atom_sites_solution_primary direct
_atom_sites_solution_secondary difmap
_audit_creation_method SHELXL
_cell_angle_alpha 90.00
_cell_angle_beta 90.00
_cell_angle_gamma 90.00
_cell_formula_units_Z 8
_cell_length_a 8.660(6)
_cell_length_b 38.787(26)
_cell_length_c 56.280(37)
_cell_measurement_temperature 129(2)
_cell_volume 18904(2)
_computing_cell_refinement
;
  SMART (Siemens, 1995), SAINT (Siemens, 1995)
;
_computing_data_collection 'SMART (Siemens, 1995)'
_computing_data_reduction
;
  SAINT (Siemens, 1995), XPREP (Siemens, 1995)
;
_computing_structure_refinement 'SHELXL-93 (Sheldrick, 1993)'
_computing_structure_solution 'SHELXS-86 (Sheldrick, 1990)'
_diffrn_ambient_temperature 129(2)
_diffrn_measurement_device SMART
_diffrn_measurement_method 'omega scans with profile analysis'
_diffrn_radiation_monochromator graphite
_diffrn_radiation_source 'fine-focus sealed tube'
_diffrn_radiation_type MoK\a
_diffrn_radiation_wavelength 0.71073
_diffrn_reflns_av_R_equivalents 0.1081
_diffrn_reflns_av_sigmaI/netI 0.1331
_diffrn_reflns_limit_h_max 8
_diffrn_reflns_limit_h_min -8
_diffrn_reflns_limit_k_max 11
_diffrn_reflns_limit_k_min -38
_diffrn_reflns_limit_l_max 51
_diffrn_reflns_limit_l_min -55
_diffrn_reflns_number 6576
_diffrn_reflns_theta_max 20.81
_diffrn_reflns_theta_min 2.10
_exptl_absorpt_coefficient_mu 0.954
_exptl_absorpt_correction_T_max 0.972
_exptl_absorpt_correction_T_min 0.956
_exptl_absorpt_correction_type multi-scan
_exptl_absorpt_process_details 'Blessing, Acta Cryst. (1995) A51 33'
_exptl_crystal_colour red
_exptl_crystal_density_diffrn 1.522
_exptl_crystal_description needle
_exptl_crystal_F_000 8968
_exptl_crystal_size_max 0.33
_exptl_crystal_size_mid 0.04
_exptl_crystal_size_min 0.03
_refine_diff_density_max 0.712
_refine_diff_density_min -0.676
_refine_diff_density_rms 0.135
_refine_ls_extinction_coef 0.00008(3)
_refine_ls_extinction_method SHELXTL
_refine_ls_goodness_of_fit_all 1.019
_refine_ls_goodness_of_fit_obs 1.186
_refine_ls_matrix_type full
_refine_ls_number_parameters 270
_refine_ls_number_reflns 2418
_refine_ls_number_restraints 0
_refine_ls_restrained_S_all 1.025
_refine_ls_restrained_S_obs 1.186
_refine_ls_R_factor_all 0.1658
_refine_ls_R_factor_obs 0.0794
_refine_ls_shift/esd_max -0.043
_refine_ls_shift/esd_mean 0.003
_refine_ls_structure_factor_coef Fsqd
_refine_ls_weighting_details 'w=1/[\s^2^(Fo^2^)+(0.1311P)^2^+7.1103P] where P=(Fo^2^+2Fc^2^)/3'
_refine_ls_weighting_scheme calc
_refine_ls_wR_factor_all 0.2486
_refine_ls_wR_factor_obs 0.1908
_reflns_number_observed 1186
_reflns_number_total 2420
_reflns_observed_criterion >2sigma(I)
_cod_data_source_file ja027114q_s2.cif
_cod_data_source_block vcl4b
_cod_depositor_comments
;
The following automatic conversions were performed:

'_refine_ls_weighting_scheme' value '
calc w=1/[\s^2^(Fo^2^)+(0.1311P)^2^+7.1103P] where
P=(Fo^2^+2Fc^2^)/3' was changed to 'calc'. New tag
'_refine_ls_weighting_details' was created. The value of the new tag
was set to 'w=1/[\s^2^(Fo^2^)+(0.1311P)^2^+7.1103P] where
P=(Fo^2^+2Fc^2^)/3'.

Automatic conversion script
Id: cif_fix_values 3143 2015-03-26 13:38:13Z robertas 
;
_cod_original_cell_volume 18904.3(214)
_cod_original_sg_symbol_H-M 'F d d d'
_cod_database_code 4115011

loop_
_symmetry_equiv_pos_as_xyz
'x, y, z'
'-x+3/4, -y+3/4, z'
'-x+3/4, y, -z+3/4'
'x, -y+3/4, -z+3/4'
'x, y+1/2, z+1/2'
'-x+3/4, -y+5/4, z+1/2'
'-x+3/4, y+1/2, -z+5/4'
'x, -y+5/4, -z+5/4'
'x+1/2, y, z+1/2'
'-x+5/4, -y+3/4, z+1/2'
'-x+5/4, y, -z+5/4'
'x+1/2, -y+3/4, -z+5/4'
'x+1/2, y+1/2, z'
'-x+5/4, -y+5/4, z'
'-x+5/4, y+1/2, -z+3/4'
'x+1/2, -y+5/4, -z+3/4'
'-x, -y, -z'
'x-3/4, y-3/4, -z'
'x-3/4, -y, z-3/4'
'-x, y-3/4, z-3/4'
'-x, -y+1/2, -z+1/2'
'x-3/4, y-1/4, -z+1/2'
'x-3/4, -y+1/2, z-1/4'
'-x, y-1/4, z-1/4'
'-x+1/2, -y, -z+1/2'
'x-1/4, y-3/4, -z+1/2'
'x-1/4, -y, z-1/4'
'-x+1/2, y-3/4, z-1/4'
'-x+1/2, -y+1/2, -z'
'x-1/4, y-1/4, -z'
'x-1/4, -y+1/2, z-3/4'
'-x+1/2, y-1/4, z-3/4'

loop_
_atom_site_aniso_label
_atom_site_aniso_U_11
_atom_site_aniso_U_22
_atom_site_aniso_U_33
_atom_site_aniso_U_23
_atom_site_aniso_U_13
_atom_site_aniso_U_12
Ru1 0.075(2) 0.0185(11) 0.052(2) 0.000 0.0101(13) 0.000
Ru2 0.051(2) 0.0354(12) 0.0310(13) 0.000 0.000 0.0005(12)
N1 0.049(11) 0.024(8) 0.046(10) 0.001(7) -0.014(9) 0.006(8)
N2 0.051(10) 0.041(9) 0.011(7) -0.008(6) -0.009(8) 0.013(9)
C1 0.081(19) 0.029(11) 0.064(15) 0.009(12) 0.024(13) -0.005(11)
C2 0.067(15) 0.039(11) 0.048(13) -0.002(10) -0.003(11) -0.028(11)
C3 0.086(16) 0.015(10) 0.051(13) -0.005(10) 0.013(12) -0.016(9)
C4 0.052(13) 0.036(11) 0.035(12) -0.012(9) 0.002(9) 0.001(10)
N3 0.078(12) 0.027(7) 0.064(11) 0.014(8) 0.008(9) 0.006(9)
N4 0.103(17) 0.016(8) 0.097(13) -0.021(8) 0.027(12) -0.013(11)
C5 0.103(18) 0.047(11) 0.061(14) -0.014(10) 0.010(15) 0.001(14)
C6 0.096(21) 0.065(16) 0.107(20) -0.041(14) 0.013(16) 0.022(16)
C7 0.127(23) 0.073(17) 0.103(21) -0.010(15) -0.040(18) -0.001(19)
C8 0.066(18) 0.042(12) 0.092(16) 0.005(12) 0.001(12) 0.000(11)
N5 0.078(12) 0.050(9) 0.040(9) 0.000(7) -0.013(9) -0.001(9)
N6 0.054(13) 0.055(9) 0.029(9) 0.005(7) 0.013(9) 0.008(9)
C9 0.068(14) 0.032(9) 0.055(12) -0.006(9) 0.012(12) 0.003(11)
C10 0.106(21) 0.048(13) 0.054(14) -0.031(11) -0.030(14) 0.004(13)
C11 0.068(17) 0.092(18) 0.091(19) -0.054(15) -0.023(16) 0.000(14)
C12 0.089(18) 0.051(11) 0.040(12) -0.011(10) -0.011(11) -0.007(12)

loop_
_atom_site_label
_atom_site_type_symbol
_atom_site_fract_x
_atom_site_fract_y
_atom_site_fract_z
_atom_site_U_iso_or_equiv
_atom_site_thermal_displace_type
_atom_site_occupancy
_atom_site_calc_flag
_atom_site_refinement_flags
Ru1 Ru 0.6250 0.49951(4) 0.1250 0.0486(9) Uani 1 d S
Ru2 Ru 0.6250 0.6250 0.03671(3) 0.0392(8) Uani 1 d S
N1 N 0.6087(18) 0.5367(3) 0.1000(2) 0.040(4) Uani 1 d .
N2 N 0.6110(17) 0.5881(3) 0.0627(2) 0.034(4) Uani 1 d .
C1 C 0.5070(26) 0.5398(4) 0.0832(4) 0.058(6) Uani 1 d .
H1A H 0.4273(26) 0.5237(4) 0.0836(4) 0.070 Uiso 1 calc R
C2 C 0.4991(22) 0.5629(4) 0.0652(3) 0.051(5) Uani 1 d .
H2A H 0.4180(22) 0.5617(4) 0.0544(3) 0.062 Uiso 1 calc R
C3 C 0.7127(23) 0.5866(4) 0.0800(3) 0.051(5) Uani 1 d .
H3A H 0.7905(23) 0.6031(4) 0.0802(3) 0.061 Uiso 1 calc R
C4 C 0.7120(21) 0.5620(4) 0.0980(3) 0.041(5) Uani 1 d .
H4A H 0.7892(21) 0.5633(4) 0.1095(3) 0.049 Uiso 1 calc R
N3 N 0.8573(17) 0.4886(3) 0.1183(2) 0.057(4) Uani 1 d .
H3 H 0.9117(17) 0.5086(3) 0.1185(2) 0.068 Uiso 1 calc R
N4 N 0.5999(25) 0.4623(3) 0.0996(3) 0.072(6) Uani 1 d .
H4 H 0.5749(25) 0.4762(3) 0.0871(3) 0.087 Uiso 1 calc R
C5 C 0.8684(26) 0.4729(5) 0.0941(3) 0.071(6) Uani 1 d .
H5A H 0.8652(26) 0.4909(5) 0.0822(3) 0.085 Uiso 1 calc R
H5B H 0.9653(26) 0.4606(5) 0.0925(3) 0.085 Uiso 1 calc R
C6 C 0.7373(28) 0.4489(5) 0.0907(4) 0.089(8) Uani 1 d .
H6A H 0.7253(28) 0.4441(5) 0.0739(4) 0.107 Uiso 1 calc R
H6B H 0.7599(28) 0.4272(5) 0.0986(4) 0.107 Uiso 1 calc R
C7 C 0.4625(35) 0.4452(6) 0.1017(4) 0.101(8) Uani 1 d .
H7A H 0.4798(35) 0.4246(6) 0.1111(4) 0.121 Uiso 1 calc R
H7B H 0.4303(35) 0.4378(6) 0.0860(4) 0.121 Uiso 1 calc R
C8 C 0.3305(22) 0.4653(5) 0.1129(4) 0.067(6) Uani 1 d .
H8A H 0.2782(22) 0.4788(5) 0.1008(4) 0.080 Uiso 1 calc R
H8B H 0.2562(22) 0.4495(5) 0.1198(4) 0.080 Uiso 1 calc R
N5 N 0.8622(18) 0.6171(3) 0.0289(2) 0.056(4) Uani 1 d .
H5 H 0.9186(18) 0.6178(3) 0.0426(2) 0.067 Uiso 1 calc R
N6 N 0.5957(19) 0.5881(3) 0.0109(2) 0.046(4) Uani 1 d .
H6 H 0.5739(19) 0.5697(3) 0.0203(2) 0.055 Uiso 1 calc R
C9 C 0.8708(22) 0.5815(4) 0.0181(3) 0.052(5) Uani 1 d .
H9A H 0.8658(22) 0.5643(4) 0.0306(3) 0.062 Uiso 1 calc R
H9B H 0.9682(22) 0.5788(4) 0.0098(3) 0.062 Uiso 1 calc R
C10 C 0.7386(26) 0.5763(5) 0.0009(3) 0.069(7) Uani 1 d .
H10A H 0.7596(26) 0.5889(5) -0.0136(3) 0.083 Uiso 1 calc R
H10B H 0.7302(26) 0.5520(5) -0.0030(3) 0.083 Uiso 1 calc R
C11 C 0.4617(28) 0.5900(6) -0.0011(4) 0.083(8) Uani 1 d .
H11A H 0.4321(28) 0.5669(6) -0.0060(4) 0.100 Uiso 1 calc R
H11B H 0.4782(28) 0.6034(6) -0.0154(4) 0.100 Uiso 1 calc R
C12 C 0.3341(23) 0.6052(4) 0.0122(3) 0.060(6) Uani 1 d .
H12A H 0.2822(23) 0.5873(4) 0.0212(3) 0.072 Uiso 1 calc R
H12B H 0.2601(23) 0.6150(4) 0.0012(3) 0.072 Uiso 1 calc R
Cl1 Cl 1.1343(24) 0.6153(4) 0.0681(2) 0.119(5) Uiso 0.50 d P
Cl2 Cl 1.1250 0.5457(5) 0.1250 0.088(6) Uiso 0.50 d SP
Cl3 Cl 1.3702(82) 0.5137(14) 0.0210(10) 0.113(16) Uiso 0.13 d P
Cl4 Cl 1.5211(77) 0.5011(13) 0.0245(11) 0.098(18) Uiso 0.13 d P
Cl5 Cl 0.3525(138) 0.4874(32) 0.2281(21) 0.235(56) Uiso 0.13 d P
Cl6 Cl 1.9376(88) 0.4577(19) 0.0336(13) 0.154(26) Uiso 0.13 d P
Cl7 Cl 1.7174(69) 0.4910(12) 0.0330(8) 0.077(14) Uiso 0.13 d P
Cl8 Cl 1.6058(41) 0.4969(6) 0.0345(5) 0.089(8) Uiso 0.25 d P
Cl9 Cl 1.0849(55) 0.5377(13) 0.0785(9) 0.091(16) Uiso 0.13 d P
Cl10 Cl 1.9229(29) 0.4052(6) 0.0375(4) 0.099(8) Uiso 0.25 d P
Cl11 Cl 1.1591(29) 0.5448(8) 0.1130(5) 0.100(8) Uiso 0.25 d P
O1 O 1.0944(39) 0.5545(9) 0.0666(7) 0.125(13) Uiso 0.50 d P
O2 O 2.3811(50) 0.3975(10) 0.0523(6) 0.156(15) Uiso 0.50 d P
O3 O 0.1250 0.3872(20) 0.1250 0.089(25) Uiso 0.25 d SP
O4 O 1.2072(98) 0.5141(17) 0.0270(12) 0.109(22) Uiso 0.25 d P
O5 O 2.0732(47) 0.3996(10) 0.0571(7) 0.134(13) Uiso 0.50 d P
O6 O 1.4203(39) 0.4709(9) 0.0482(6) 0.121(12) Uiso 0.50 d P
O7 O 2.0865(62) 0.5079(12) 0.0321(9) 0.059(15) Uiso 0.25 d P
O8 O 1.8346(48) 0.4729(11) 0.0222(7) 0.116(14) Uiso 0.50 d P
O9 O 1.2776(48) 0.4742(10) 0.0547(7) 0.147(14) Uiso 0.50 d P
O10 O 0.9305(67) 0.6178(22) 0.1313(13) 0.124(29) Uiso 0.25 d P
O11 O 0.9423(61) 0.5941(14) 0.1427(10) 0.156(20) Uiso 0.38 d P
O12 O 1.1316(72) 0.5168(16) 0.0519(11) 0.107(20) Uiso 0.25 d P
O14 O 0.2255(21) 0.3881(4) 0.1439(3) 0.133(6) Uiso 1 d .
O15 O 2.2028(44) 0.3976(8) 0.0628(5) 0.102(10) Uiso 0.50 d P

loop_
_atom_type_symbol
_atom_type_description
_atom_type_scat_dispersion_real
_atom_type_scat_dispersion_imag
_atom_type_scat_source
C C 0.0033 0.0016 'International Tables Vol C Tables 4.2.6.8 and 6.1.1.4'
H H 0.0000 0.0000 'International Tables Vol C Tables 4.2.6.8 and 6.1.1.4'
N N 0.0061 0.0033 'International Tables Vol C Tables 4.2.6.8 and 6.1.1.4'
Cl Cl 0.1484 0.1585 'International Tables Vol C Tables 4.2.6.8 and 6.1.1.4'
Ru Ru -1.2594 0.8363 'International Tables Vol C Tables 4.2.6.8 and 6.1.1.4'
O O 0.0106 0.0060 'International Tables Vol C Tables 4.2.6.8 and 6.1.1.4'

loop_
_geom_angle_atom_site_label_1
_geom_angle_atom_site_label_2
_geom_angle_atom_site_label_3
_geom_angle
_geom_angle_site_symmetry_1
_geom_angle_site_symmetry_3
N1 Ru1 N1 88.8(8) 11_554 .
N1 Ru1 N4 177.8(8) 11_554 .
N1 Ru1 N4 90.6(6) . .
N1 Ru1 N4 90.6(6) 11_554 11_554
N1 Ru1 N4 177.8(8) . 11_554
N4 Ru1 N4 90.2(9) . 11_554
N1 Ru1 N3 101.7(6) 11_554 .
N1 Ru1 N3 95.0(5) . .
N4 Ru1 N3 80.4(7) . .
N4 Ru1 N3 83.1(7) 11_554 .
N1 Ru1 N3 95.0(5) 11_554 11_554
N1 Ru1 N3 101.7(6) . 11_554
N4 Ru1 N3 83.1(7) . 11_554
N4 Ru1 N3 80.4(7) 11_554 11_554
N3 Ru1 N3 156.5(7) . 11_554
N2 Ru2 N2 88.9(6) 14 .
N2 Ru2 N6 176.3(6) 14 .
N2 Ru2 N6 90.7(5) . .
N2 Ru2 N6 90.7(5) 14 14
N2 Ru2 N6 176.3(6) . 14
N6 Ru2 N6 90.0(7) . 14
N2 Ru2 N5 95.9(5) 14 14
N2 Ru2 N5 101.0(5) . 14
N6 Ru2 N5 80.5(6) . 14
N6 Ru2 N5 82.7(6) 14 14
N2 Ru2 N5 101.0(5) 14 .
N2 Ru2 N5 95.9(5) . .
N6 Ru2 N5 82.7(6) . .
N6 Ru2 N5 80.5(6) 14 .
N5 Ru2 N5 156.3(7) 14 .
C1 N1 C4 109.2(15) . .
C1 N1 Ru1 128.3(13) . .
C4 N1 Ru1 122.5(13) . .
C3 N2 C2 111.3(14) . .
C3 N2 Ru2 121.3(12) . .
C2 N2 Ru2 127.3(12) . .
N1 C1 C2 129.8(19) . .
C1 C2 N2 120.5(17) . .
N2 C3 C4 124.5(16) . .
N1 C4 C3 124.6(16) . .
C8 N3 C5 112.2(13) 11_554 .
C8 N3 Ru1 110.2(11) 11_554 .
C5 N3 Ru1 107.9(12) . .
C7 N4 C6 126.3(17) . .
C7 N4 Ru1 112.0(14) . .
C6 N4 Ru1 115.2(15) . .
C6 C5 N3 109.0(17) . .
N4 C6 C5 111.7(17) . .
N4 C7 C8 116.0(18) . .
N3 C8 C7 109.4(16) 11_554 .
C12 N5 C9 112.6(13) 14 .
C12 N5 Ru2 109.0(10) 14 .
C9 N5 Ru2 105.2(11) . .
C11 N6 C10 124.6(16) . .
C11 N6 Ru2 115.0(12) . .
C10 N6 Ru2 113.0(11) . .
N5 C9 C10 110.1(14) . .
N6 C10 C9 111.3(15) . .
N6 C11 C12 114.7(17) . .
C11 C12 N5 112.2(16) . 14
Cl11 Cl2 Cl11 174.8(72) . 11_654
Cl4 Cl3 O4 150.7(56) . .
Cl4 Cl3 Cl8 11.8(27) . .
O4 Cl3 Cl8 143.0(44) . .
Cl8 Cl4 Cl3 150.2(66) . .
Cl8 Cl4 Cl7 21.5(33) . .
Cl3 Cl4 Cl7 169.5(48) . .
Cl8 Cl4 O6 80.7(44) . .
Cl3 Cl4 O6 83.7(35) . .
Cl7 Cl4 O6 96.2(34) . .
O8 Cl5 Cl6 64.0(95) 11_654 11_654
O8 Cl5 Cl7 53.4(86) 11_654 11_654
Cl6 Cl5 Cl7 97.1(80) 11_654 11_654
O8 Cl5 O7 152.6(100) 11_654 11_654
Cl6 Cl5 O7 89.3(80) 11_654 11_654
Cl7 Cl5 O7 130.2(75) 11_654 11_654
O8 Cl6 Cl5 34.3(57) . 11_654
O8 Cl6 Cl10 118.8(56) . .
Cl5 Cl6 Cl10 150.2(81) 11_654 .
O8 Cl6 Cl7 30.0(30) . .
Cl5 Cl6 Cl7 46.6(58) 11_654 .
Cl10 Cl6 Cl7 120.4(37) . .
Cl8 Cl7 O8 150.6(55) . .
Cl8 Cl7 Cl5 161.2(62) . 11_654
O8 Cl7 Cl5 27.2(47) . 11_654
Cl8 Cl7 Cl4 20.2(30) . .
O8 Cl7 Cl4 133.5(40) . .
Cl5 Cl7 Cl4 142.0(52) 11_654 .
Cl8 Cl7 Cl6 158.6(46) . .
O8 Cl7 Cl6 27.0(27) . .
Cl5 Cl7 Cl6 36.3(45) 11_654 .
Cl4 Cl7 Cl6 154.6(36) . .
Cl4 Cl8 Cl7 138.3(61) . .
Cl4 Cl8 O6 72.4(42) . .
Cl7 Cl8 O6 132.7(37) . .
Cl4 Cl8 Cl3 17.9(41) . .
Cl7 Cl8 Cl3 155.3(40) . .
O6 Cl8 Cl3 64.1(19) . .
O1 Cl9 O12 72.0(44) . .
O1 Cl9 Cl11 123.5(50) . .
O12 Cl9 Cl11 142.6(36) . .
O5 Cl10 Cl6 98.5(28) . .
Cl2 Cl11 Cl11 2.6(36) . 11_654
Cl2 Cl11 Cl9 138.0(29) . .
Cl11 Cl11 Cl9 137.5(28) 11_654 .
Cl9 O1 O12 76.5(44) . .
O15 O2 O2 86.8(32) . 2_955
O14 O3 O14 177.2(67) 11_454 .
O7 O4 Cl3 166.8(73) 1_455 .
O7 O4 O12 51.9(43) 1_455 .
Cl3 O4 O12 128.4(61) . .
O15 O5 Cl10 155.3(35) . .
O9 O6 Cl4 123.7(36) . .
O9 O6 Cl8 143.9(32) . .
Cl4 O6 Cl8 26.9(18) . .
O4 O7 O12 82.8(54) 1_655 1_655
O4 O7 Cl5 144.9(66) 1_655 11_654
O12 O7 Cl5 131.6(63) 1_655 11_654
Cl5 O8 Cl6 81.7(100) 11_654 .
Cl5 O8 Cl7 99.4(100) 11_654 .
Cl6 O8 Cl7 122.9(52) . .
O10 O10 O11 162.6(100) 8_554 .
O7 O12 O4 45.3(36) 1_455 .
O7 O12 O1 128.0(54) 1_455 .
O4 O12 O1 124.9(48) . .
O7 O12 Cl9 146.2(59) 1_455 .
O4 O12 Cl9 154.3(56) . .
O1 O12 Cl9 31.4(22) . .
O5 O15 O2 143.2(34) . .

loop_
_geom_bond_atom_site_label_1
_geom_bond_atom_site_label_2
_geom_bond_distance
_geom_bond_site_symmetry_2
Ru1 N1 2.020(13) 11_554
Ru1 N1 2.020(13) .
Ru1 N4 2.043(14) .
Ru1 N4 2.043(14) 11_554
Ru1 N3 2.090(15) .
Ru1 N3 2.090(15) 11_554
Ru2 N2 2.049(12) 14
Ru2 N2 2.050(12) .
Ru2 N6 2.057(14) .
Ru2 N6 2.057(14) 14
Ru2 N5 2.12(2) 14
Ru2 N5 2.12(2) .
N1 C1 1.30(2) .
N1 C4 1.33(2) .
N2 C3 1.31(2) .
N2 C2 1.38(2) .
C1 C2 1.36(2) .
C3 C4 1.40(2) .
N3 C8 1.49(2) 11_554
N3 C5 1.49(2) .
N4 C7 1.37(2) .
N4 C6 1.39(2) .
C5 C6 1.48(2) .
C7 C8 1.52(3) .
C8 N3 1.49(2) 11_554
N5 C12 1.50(2) 14
N5 C9 1.51(2) .
N6 C11 1.34(2) .
N6 C10 1.43(2) .
C9 C10 1.51(2) .
C11 C12 1.46(2) .
C12 N5 1.50(2) 14
Cl1 Cl1 0.77(3) 14_655
Cl2 Cl11 0.74(3) .
Cl2 Cl11 0.74(3) 11_654
Cl3 Cl4 1.41(7) .
Cl3 O4 1.45(8) .
Cl3 Cl8 2.27(7) .
Cl4 Cl8 0.94(6) .
Cl4 Cl7 1.81(8) .
Cl4 O6 1.98(6) .
Cl5 O8 0.78(12) 11_654
Cl5 Cl6 1.37(13) 11_654
Cl5 Cl7 1.69(12) 11_654
Cl5 O7 1.91(12) 11_654
Cl6 O8 1.25(7) .
Cl6 Cl5 1.37(13) 11_654
Cl6 Cl10 2.05(8) .
Cl6 Cl7 2.30(10) .
Cl7 Cl8 1.00(5) .
Cl7 O8 1.37(6) .
Cl7 Cl5 1.69(12) 11_654
Cl8 O6 2.05(4) .
Cl9 O1 0.94(5) .
Cl9 O12 1.75(8) .
Cl9 Cl11 2.06(6) .
Cl10 O5 1.72(4) .
Cl11 Cl11 1.48(6) 11_654
O1 O12 1.71(7) .
O2 O15 1.65(4) .
O2 O2 1.75(7) 2_955
O3 O14 1.38(2) 11_454
O3 O14 1.38(2) .
O4 O7 1.11(7) 1_455
O4 O12 1.55(8) .
O5 O15 1.17(4) .
O6 O9 1.29(4) .
O7 O4 1.11(7) 1_655
O7 O12 1.23(6) 1_655
O7 Cl5 1.91(12) 11_654
O8 Cl5 0.78(12) 11_654
O10 O10 0.90(14) 8_554
O10 O11 1.13(7) .
O12 O7 1.23(6) 1_455
